data_2201710
loop_
_publ_author_name
'Gilardi, Richard'
'George, Clifford'
'Evans, Robin'

_publ_section_title
;<i>cis</i>-2,4-Dinitro-6,8-dipropionyl-1<i>H</i>,5<i>H</i>-2,4,6,8-tetraazabicyclo[3.3.0]octane,
 a precursor of the energetic compound `bicyclo-HMX'
;
_journal_issue 9
_journal_name_full 'Acta Crystallographica Section E'
_journal_page_first o969
_journal_page_last o971
_journal_paper_doi 10.1107/S1600536802013570
_journal_volume 58
_journal_year 2002
_chemical_formula_iupac 'C10 H16 N6 O6'
_chemical_formula_moiety 'C10 H16 N6 O6'
_chemical_formula_sum 'C10 H16 N6 O6'
_chemical_formula_weight 316.29
_chemical_name_systematic
;
cis-(1H,5H)-2,4-dinitro-6,8-dipropionyl-2,4,6,8-tetraazabicyclo[3.3.0]octane
;
_space_group_IT_number 15
_symmetry_cell_setting monoclinic
_symmetry_space_group_name_Hall '-C 2yc'
_symmetry_space_group_name_H-M 'C 1 2/c 1'
_atom_sites_solution_hydrogens geom
_atom_sites_solution_primary direct
_atom_sites_solution_secondary difmap
_cell_angle_alpha 90.00
_cell_angle_beta 106.5390(10)
_cell_angle_gamma 90.00
_cell_formula_units_Z 8
_cell_length_a 23.8006(4)
_cell_length_b 6.16110(10)
_cell_length_c 20.2972(4)
_cell_measurement_reflns_used 5104
_cell_measurement_temperature 295(2)
_cell_measurement_theta_max 67.0
_cell_measurement_theta_min 3.9
_cell_volume 2853.20(9)
_computing_cell_refinement SMART
_computing_data_collection 'SMART (Bruker, 2001)'
_computing_data_reduction 'SAINT (Bruker, 2001)'
_computing_molecular_graphics 'SHELXTL (Sheldrick, 1997)'
_computing_publication_material SHELXTL
_computing_structure_refinement 'SHELXL97 (Sheldrick, 1997)'
_computing_structure_solution 'SHELXS97 (Sheldrick, 1990)'
_diffrn_ambient_temperature 295(2)
_diffrn_measured_fraction_theta_full 0.943
_diffrn_measured_fraction_theta_max 0.943
_diffrn_measurement_device_type 'Bruker 6K CCD area-detector'
_diffrn_measurement_method '\f and \w'
_diffrn_radiation_monochromator graphite
_diffrn_radiation_source 'fine-focus sealed tube'
_diffrn_radiation_type CuK\a
_diffrn_radiation_wavelength 1.54178
_diffrn_reflns_av_R_equivalents 0.032
_diffrn_reflns_av_sigmaI/netI 0.034
_diffrn_reflns_limit_h_max 25
_diffrn_reflns_limit_h_min -27
_diffrn_reflns_limit_k_max 6
_diffrn_reflns_limit_k_min -7
_diffrn_reflns_limit_l_max 23
_diffrn_reflns_limit_l_min -23
_diffrn_reflns_number 7129
_diffrn_reflns_theta_full 67.0
_diffrn_reflns_theta_max 67.0
_diffrn_reflns_theta_min 4.5
_diffrn_standards_decay_% 0
_diffrn_standards_interval_time 0
_diffrn_standards_number 0
_exptl_absorpt_coefficient_mu 1.06
_exptl_absorpt_correction_T_max 0.969
_exptl_absorpt_correction_T_min 0.744
_exptl_absorpt_correction_type multi-scan
_exptl_absorpt_process_details '(SADABS; Bruker, 2001)'
_exptl_crystal_colour colorless
_exptl_crystal_density_diffrn 1.473
_exptl_crystal_density_method 'not measured'
_exptl_crystal_description plate
_exptl_crystal_F_000 1328
_exptl_crystal_size_max 0.28
_exptl_crystal_size_mid 0.11
_exptl_crystal_size_min 0.03
_refine_diff_density_max 0.22
_refine_diff_density_min -0.22
_refine_ls_extinction_coef 0.0046(3)
_refine_ls_extinction_expression Fc^*^=kFc[1+0.001xFc^2^\l^3^/sin(2\q)]^-1/4^
_refine_ls_extinction_method SHELXL97
_refine_ls_goodness_of_fit_ref 1.08
_refine_ls_hydrogen_treatment constr
_refine_ls_matrix_type full
_refine_ls_number_parameters 219
_refine_ls_number_reflns 2410
_refine_ls_number_restraints 9
_refine_ls_restrained_S_all 1.08
_refine_ls_R_factor_all 0.054
_refine_ls_R_factor_gt 0.051
_refine_ls_shift/su_max 0.003
_refine_ls_shift/su_mean 0.000
_refine_ls_structure_factor_coef Fsqd
_refine_ls_weighting_details 'calc w = 1/[\s^2^(Fo^2^)+(0.0533P)^2^+4.0092P] where P = (Fo^2^+2Fc^2^)/3'
_refine_ls_weighting_scheme calc
_refine_ls_wR_factor_gt 0.136
_refine_ls_wR_factor_ref 0.139
_reflns_number_gt 2178
_reflns_number_total 2410
_reflns_threshold_expression I>2\s(I)
_cod_data_source_file ya6117.cif
_cod_data_source_block I
_cod_depositor_comments
;
The following automatic conversions were performed:
'_symmetry_cell_setting' value 'Monoclinic' changed to 'monoclinic'
according to '/home/saulius/struct/CIF-dictionaries/cif_core.dic'
dictionary named 'cif_core.dic' version 2.4.1 from 2010-06-29.

Automatic conversion script
Id: cif_fix_enum 1527 2010-12-29 10:47:43Z saulius 

The following automatic conversions were performed:

'_symmetry_cell_setting' value 'Monoclinic' changed to 'monoclinic'
according to /home/saulius/struct/CIF-dictionaries/cif_core.dic
dictionary named 'cif_core.dic' version 2.4.1 from 2010-06-29.

Automatic conversion script
Id: cif_fix_values 1715 2011-07-08 13:25:40Z adriana 
;
_cod_original_sg_symbol_H-M 'C 2/c'
_cod_database_code 2201710
_cod_database_fobs_code 2201710

loop_
_symmetry_equiv_pos_as_xyz
'x, y, z'
'-x, y, -z+1/2'
'x+1/2, y+1/2, z'
'-x+1/2, y+1/2, -z+1/2'
'-x, -y, -z'
'x, -y, z-1/2'
'-x+1/2, -y+1/2, -z'
'x+1/2, -y+1/2, z-1/2'

loop_
_atom_site_label
_atom_site_fract_x
_atom_site_fract_y
_atom_site_fract_z
_atom_site_U_iso_or_equiv
_atom_site_adp_type
_atom_site_calc_flag
_atom_site_refinement_flags
_atom_site_occupancy
_atom_site_disorder_assembly
_atom_site_disorder_group
_atom_site_type_symbol
C1 0.31716(9) 0.1458(4) 0.40869(11) 0.0412(5) Uani d . 1 A . C
H1A 0.3103 0.0080 0.3835 0.049 Uiso calc R 1 . . H
N2 0.26493(8) 0.2162(3) 0.42863(9) 0.0420(5) Uani d . 1 . . N
N2A 0.21351(8) 0.0913(3) 0.40236(10) 0.0462(5) Uani d . 1 . . N
O2A 0.21930(8) -0.0965(3) 0.38920(10) 0.0617(5) Uani d . 1 . . O
O2B 0.16732(7) 0.1809(3) 0.40008(11) 0.0668(6) Uani d . 1 . . O
C3 0.25804(10) 0.4497(4) 0.41659(11) 0.0440(5) Uani d . 1 . . C
H3A 0.2800 0.5301 0.4567 0.053 Uiso calc R 1 . . H
H3B 0.2171 0.4911 0.4057 0.053 Uiso calc R 1 . . H
N4 0.28113(8) 0.4906(3) 0.35825(9) 0.0425(5) Uani d . 1 . . N
N4A 0.23977(9) 0.5029(3) 0.29337(10) 0.0476(5) Uani d . 1 . . N
O4A 0.25838(8) 0.4912(3) 0.24352(9) 0.0608(5) Uani d . 1 . . O
O4B 0.18898(8) 0.5391(3) 0.29132(10) 0.0631(5) Uani d . 1 . . O
C5 0.32940(9) 0.3333(4) 0.36366(11) 0.0431(5) Uani d . 1 A . C
H5A 0.3304 0.2815 0.3184 0.052 Uiso calc R 1 . . H
N6 0.38527(8) 0.4185(3) 0.40264(10) 0.0504(5) Uani d D 1 . . N
C6 0.4173(2) 0.5705(10) 0.3807(3) 0.0741(19) Uani d PD 0.794(10) A 1 C
O6 0.4613(2) 0.6432(10) 0.4217(3) 0.0939(19) Uani d PD 0.794(10) A 1 O
C6A 0.3961(2) 0.6429(14) 0.3074(3) 0.099(3) Uani d PD 0.794(10) A 1 C
H6AA 0.3917 0.5169 0.2777 0.119 Uiso calc PR 0.794(10) A 1 H
H6AB 0.3578 0.7094 0.2994 0.119 Uiso calc PR 0.794(10) A 1 H
C6B 0.4360(2) 0.7991(15) 0.2887(3) 0.155(4) Uani d PD 0.794(10) A 1 C
H6BA 0.4197 0.8440 0.2419 0.233 Uiso calc PR 0.794(10) A 1 H
H6BB 0.4734 0.7314 0.2938 0.233 Uiso calc PR 0.794(10) A 1 H
H6BC 0.4410 0.9234 0.3183 0.233 Uiso calc PR 0.794(10) A 1 H
C6' 0.4143(4) 0.5961(10) 0.3898(5) 0.039(5) Uiso d PD 0.206(10) A 2 C
O6' 0.4535(6) 0.674(2) 0.4366(9) 0.062(5) Uiso d PD 0.206(10) A 2 O
C6A' 0.3965(8) 0.687(2) 0.3184(8) 0.059(6) Uiso d PD 0.206(10) A 2 C
H6AC 0.3544 0.6727 0.2994 0.071 Uiso calc PR 0.206(10) A 2 H
H6AD 0.4059 0.8409 0.3205 0.071 Uiso calc PR 0.206(10) A 2 H
C6B' 0.4258(11) 0.579(4) 0.2722(7) 0.111(8) Uiso d PD 0.206(10) A 2 C
H6BD 0.4138 0.6462 0.2278 0.166 Uiso calc PR 0.206(10) A 2 H
H6BE 0.4151 0.4282 0.2680 0.166 Uiso calc PR 0.206(10) A 2 H
H6BF 0.4675 0.5917 0.2909 0.166 Uiso calc PR 0.206(10) A 2 H
C7 0.40433(11) 0.3334(4) 0.47248(13) 0.0527(6) Uani d . 1 A . C
H7A 0.3960 0.4347 0.5051 0.063 Uiso calc R 1 . . H
H7B 0.4459 0.3000 0.4862 0.063 Uiso calc R 1 . . H
N8 0.36900(8) 0.1371(3) 0.46654(9) 0.0451(5) Uani d . 1 . . N
C8 0.37859(10) -0.0332(4) 0.51113(12) 0.0470(6) Uani d . 1 A . C
O8 0.34387(8) -0.1824(3) 0.50160(9) 0.0633(5) Uani d . 1 . . O
C8A 0.43305(11) -0.0222(5) 0.57118(14) 0.0599(7) Uani d . 1 . . C
H8AA 0.4671 -0.0331 0.5542 0.072 Uiso calc R 1 A . H
H8AB 0.4345 0.1181 0.5933 0.072 Uiso calc R 1 . . H
C8B 0.43629(17) -0.1968(6) 0.62354(18) 0.0917(12) Uani d . 1 A . C
H8BA 0.4698 -0.1724 0.6624 0.138 Uiso calc R 1 . . H
H8BB 0.4399 -0.3356 0.6036 0.138 Uiso calc R 1 . . H
H8BC 0.4013 -0.1942 0.6382 0.138 Uiso calc R 1 . . H

loop_
_atom_site_aniso_label
_atom_site_aniso_U_11
_atom_site_aniso_U_22
_atom_site_aniso_U_33
_atom_site_aniso_U_12
_atom_site_aniso_U_13
_atom_site_aniso_U_23
C1 0.0404(11) 0.0393(12) 0.0405(11) -0.0014(9) 0.0061(9) -0.0024(9)
N2 0.0417(10) 0.0380(10) 0.0432(10) -0.0048(7) 0.0073(8) -0.0029(8)
N2A 0.0457(11) 0.0428(12) 0.0492(11) -0.0055(8) 0.0121(8) 0.0001(8)
O2A 0.0628(11) 0.0382(10) 0.0846(13) -0.0102(8) 0.0220(9) -0.0072(8)
O2B 0.0434(10) 0.0588(12) 0.0973(15) -0.0017(8) 0.0185(9) -0.0036(10)
C3 0.0479(12) 0.0383(12) 0.0455(12) -0.0031(9) 0.0127(10) -0.0042(9)
N4 0.0419(10) 0.0411(11) 0.0405(10) -0.0011(7) 0.0051(8) 0.0006(7)
N4A 0.0496(12) 0.0394(11) 0.0465(11) -0.0001(8) 0.0019(9) 0.0013(8)
O4A 0.0677(12) 0.0712(12) 0.0395(9) 0.0105(9) 0.0089(8) 0.0048(8)
O4B 0.0442(10) 0.0719(13) 0.0648(11) 0.0049(8) 0.0020(8) 0.0002(9)
C5 0.0429(12) 0.0433(13) 0.0401(11) -0.0001(9) 0.0071(9) 0.0013(9)
N6 0.0428(11) 0.0551(12) 0.0480(11) -0.0075(9) 0.0046(8) 0.0105(9)
C6 0.048(2) 0.089(3) 0.078(3) -0.014(2) 0.0068(19) 0.032(2)
O6 0.056(2) 0.117(3) 0.090(3) -0.042(2) -0.010(2) 0.046(2)
C6A 0.058(3) 0.143(6) 0.084(4) -0.026(3) -0.001(2) 0.060(4)
C6B 0.079(3) 0.247(10) 0.122(5) -0.050(4) 0.000(3) 0.109(6)
C7 0.0473(13) 0.0525(14) 0.0489(13) -0.0100(11) -0.0017(10) 0.0082(11)
N8 0.0425(10) 0.0402(10) 0.0455(10) -0.0033(8) 0.0011(8) 0.0045(8)
C8 0.0473(13) 0.0412(13) 0.0482(13) -0.0004(10) 0.0067(10) 0.0019(10)
O8 0.0657(11) 0.0456(10) 0.0655(11) -0.0125(8) -0.0021(9) 0.0086(8)
C8A 0.0524(14) 0.0565(16) 0.0607(16) -0.0035(11) -0.0004(12) 0.0116(12)
C8B 0.098(2) 0.076(2) 0.073(2) -0.0194(18) -0.0215(18) 0.0258(17)

loop_
_atom_type_symbol
_atom_type_description
_atom_type_scat_dispersion_real
_atom_type_scat_dispersion_imag
_atom_type_scat_source
C C 0.0181 0.0091 'International Tables Vol C Tables 4.2.6.8 and 6.1.1.4'
H H 0.0000 0.0000 'International Tables Vol C Tables 4.2.6.8 and 6.1.1.4'
N N 0.0311 0.0180 'International Tables Vol C Tables 4.2.6.8 and 6.1.1.4'
O O 0.0492 0.0322 'International Tables Vol C Tables 4.2.6.8 and 6.1.1.4'

loop_
_geom_angle_atom_site_label_1
_geom_angle_atom_site_label_2
_geom_angle_atom_site_label_3
_geom_angle
N8 C1 N2 112.29(17)
N8 C1 C5 104.28(17)
N2 C1 C5 104.85(17)
N8 C1 H1A 111.7
N2 C1 H1A 111.7
C5 C1 H1A 111.7
N2A N2 C3 115.38(17)
N2A N2 C1 116.22(17)
C3 N2 C1 107.85(17)
O2A N2A O2B 125.8(2)
O2A N2A N2 117.70(19)
O2B N2A N2 116.22(19)
N2 C3 N4 104.79(17)
N2 C3 H3A 110.8
N4 C3 H3A 110.8
N2 C3 H3B 110.8
N4 C3 H3B 110.8
H3A C3 H3B 108.9
N4A N4 C3 116.36(18)
N4A N4 C5 115.24(17)
C3 N4 C5 106.80(17)
O4A N4A O4B 125.1(2)
O4A N4A N4 116.92(19)
O4B N4A N4 117.8(2)
N6 C5 N4 112.18(18)
N6 C5 C1 104.29(17)
N4 C5 C1 105.01(17)
N6 C5 H5A 111.6
N4 C5 H5A 111.6
C1 C5 H5A 111.6
C6' N6 C6 11.2(6)
C6' N6 C5 129.0(5)
C6 N6 C5 126.0(2)
C6' N6 C7 116.2(5)
C6 N6 C7 121.2(3)
C5 N6 C7 112.74(18)
O6 C6 N6 118.8(3)
O6 C6 C6A 123.2(3)
N6 C6 C6A 117.9(3)
C6B C6A C6 112.9(4)
C6B C6A H6AA 109.0
C6 C6A H6AA 109.0
C6B C6A H6AB 109.0
C6 C6A H6AB 109.0
H6AA C6A H6AB 107.8
O6' C6' N6 118.8(3)
O6' C6' C6A' 123.2(3)
N6 C6' C6A' 117.9(3)
C6B' C6A' C6' 112.9(4)
C6B' C6A' H6AC 109.0
C6' C6A' H6AC 109.0
C6B' C6A' H6AD 109.0
C6' C6A' H6AD 109.0
H6AC C6A' H6AD 107.8
C6A' C6B' H6BD 109.5
C6A' C6B' H6BE 109.5
H6BD C6B' H6BE 109.5
C6A' C6B' H6BF 109.5
H6BD C6B' H6BF 109.5
H6BE C6B' H6BF 109.5
N6 C7 N8 101.86(18)
N6 C7 H7A 111.4
N8 C7 H7A 111.4
N6 C7 H7B 111.4
N8 C7 H7B 111.4
H7A C7 H7B 109.3
C8 N8 C1 120.82(18)
C8 N8 C7 126.91(19)
C1 N8 C7 112.10(17)
O8 C8 N8 120.0(2)
O8 C8 C8A 123.5(2)
N8 C8 C8A 116.5(2)
C8B C8A C8 113.6(2)
C8B C8A H8AA 108.9
C8 C8A H8AA 108.9
C8B C8A H8AB 108.9
C8 C8A H8AB 108.9
H8AA C8A H8AB 107.7
C8A C8B H8BA 109.5
C8A C8B H8BB 109.5
H8BA C8B H8BB 109.5
C8A C8B H8BC 109.5
H8BA C8B H8BC 109.5
H8BB C8B H8BC 109.5

loop_
_geom_bond_atom_site_label_1
_geom_bond_atom_site_label_2
_geom_bond_site_symmetry_2
_geom_bond_distance
_geom_bond_publ_flag
C1 N8 . 1.442(3) ?
C1 N2 . 1.478(3) ?
C1 C5 . 1.551(3) ?
C1 H1A . 0.9800 ?
N2 N2A . 1.415(2) ?
N2 C3 . 1.460(3) ?
N2A O2A . 1.204(3) ?
N2A O2B . 1.219(2) ?
C3 N4 . 1.462(3) ?
C3 H3A . 0.9700 ?
C3 H3B . 0.9700 ?
N4 N4A . 1.404(3) ?
N4 C5 . 1.483(3) ?
N4A O4A . 1.217(3) ?
N4A O4B . 1.218(3) ?
C5 N6 . 1.439(3) ?
C5 H5A . 0.9800 ?
N6 C6' . 1.359(3) ?
N6 C6 . 1.359(3) ?
N6 C7 . 1.457(3) ?
C6 O6 . 1.223(4) ?
C6 C6A . 1.498(5) ?
C6A C6B . 1.476(6) ?
C6A H6AA . 0.9700 ?
C6A H6AB . 0.9700 ?
C6B H6BA . 0.9600 ?
C6B H6BB . 0.9600 ?
C6B H6BC . 0.9600 ?
C6' O6' . 1.223(4) ?
C6' C6A' . 1.498(5) ?
C6A' C6B' . 1.477(6) ?
C6A' H6AC . 0.9700 ?
C6A' H6AD . 0.9700 ?
C6B' H6BD . 0.9600 ?
C6B' H6BE . 0.9600 ?
C6B' H6BF . 0.9600 ?
C7 N8 . 1.458(3) ?
C7 H7A . 0.9700 ?
C7 H7B . 0.9700 ?
N8 C8 . 1.362(3) ?
C8 O8 . 1.214(3) ?
C8 C8A . 1.507(3) ?
C8A C8B . 1.499(4) ?
C8A H8AA . 0.9700 ?
C8A H8AB . 0.9700 ?
C8B H8BA . 0.9600 ?
C8B H8BB . 0.9600 ?
C8B H8BC . 0.9600 ?

loop_
_geom_torsion_atom_site_label_1
_geom_torsion_atom_site_label_2
_geom_torsion_atom_site_label_3
_geom_torsion_atom_site_label_4
_geom_torsion
N8 C1 N2 N2A -133.07(18)
C5 C1 N2 N2A 114.32(19)
N8 C1 N2 C3 95.6(2)
C5 C1 N2 C3 -17.0(2)
C3 N2 N2A O2A 154.9(2)
C1 N2 N2A O2A 27.2(3)
C3 N2 N2A O2B -30.4(3)
C1 N2 N2A O2B -158.2(2)
N2A N2 C3 N4 -100.8(2)
C1 N2 C3 N4 31.0(2)
N2 C3 N4 N4A 97.4(2)
N2 C3 N4 C5 -32.9(2)
C3 N4 N4A O4A -165.04(19)
C5 N4 N4A O4A -38.9(3)
C3 N4 N4A O4B 19.9(3)
C5 N4 N4A O4B 146.0(2)
N4A N4 C5 N6 138.42(19)
C3 N4 C5 N6 -90.7(2)
N4A N4 C5 C1 -108.92(19)
C3 N4 C5 C1 22.0(2)
N8 C1 C5 N6 -3.1(2)
N2 C1 C5 N6 115.07(18)
N8 C1 C5 N4 -121.26(18)
N2 C1 C5 N4 -3.1(2)
N4 C5 N6 C6' -60.7(6)
C1 C5 N6 C6' -173.8(5)
N4 C5 N6 C6 -74.4(5)
C1 C5 N6 C6 172.5(5)
N4 C5 N6 C7 102.3(2)
C1 C5 N6 C7 -10.9(3)
C6' N6 C6 O6 63(3)
C5 N6 C6 O6 173.0(5)
C7 N6 C6 O6 -3.4(9)
C6' N6 C6 C6A -116(3)
C5 N6 C6 C6A -6.2(9)
C7 N6 C6 C6A 177.5(5)
O6 C6 C6A C6B 4.0(12)
N6 C6 C6A C6B -176.9(9)
C6 N6 C6' O6' -119(3)
C5 N6 C6' O6' 161.9(7)
C7 N6 C6' O6' -0.6(6)
C6 N6 C6' C6A' 61(3)
C5 N6 C6' C6A' -18.2(8)
C7 N6 C6' C6A' 179.4(6)
O6' C6' C6A' C6B' 94.7(17)
N6 C6' C6A' C6B' -85.3(17)
C6' N6 C7 N8 -174.7(5)
C6 N6 C7 N8 -163.2(5)
C5 N6 C7 N8 20.0(3)
N2 C1 N8 C8 78.7(3)
C5 C1 N8 C8 -168.3(2)
N2 C1 N8 C7 -96.8(2)
C5 C1 N8 C7 16.2(2)
N6 C7 N8 C8 162.7(2)
N6 C7 N8 C1 -22.1(3)
C1 N8 C8 O8 1.5(4)
C7 N8 C8 O8 176.4(2)
C1 N8 C8 C8A -177.9(2)
C7 N8 C8 C8A -3.1(4)
O8 C8 C8A C8B -8.1(4)
N8 C8 C8A C8B 171.4(3)
